data_4087977
loop_
_publ_author_name
'Eedugurala, Naresh'
'Hovey, Megan'
'Ho, Hung-An'
'Jana, Barun'
'Lampland, Nicole L.'
'Ellern, Arkady'
'Sadow, Aaron D.'

_publ_section_title
;
 Cyclopentadienyl-bis(oxazoline) Magnesium and Zirconium Complexes in
 Aminoalkene Hydroaminations
;
_journal_issue 23
_journal_name_full Organometallics
_journal_page_first 5566
_journal_paper_doi 10.1021/acs.organomet.5b00771
_journal_volume 34
_journal_year 2015
_chemical_formula_sum 'C21 H32 N2 O2'
_chemical_formula_weight 344.48
_space_group_crystal_system monoclinic
_space_group_IT_number 14
_space_group_name_Hall '-P 2yn'
_space_group_name_H-M_alt 'P 1 21/n 1'
_atom_sites_solution_hydrogens geom
_audit_creation_method SHELXL-2014/6
_cell_angle_alpha 90
_cell_angle_beta 97.497(4)
_cell_angle_gamma 90
_cell_formula_units_Z 4
_cell_length_a 8.892(3)
_cell_length_b 14.886(5)
_cell_length_c 15.369(5)
_cell_measurement_reflns_used 5860
_cell_measurement_temperature 173(2)
_cell_measurement_theta_max 28.73
_cell_measurement_theta_min 2.51
_cell_volume 2016.9(12)
_computing_cell_refinement 'SAINT V7.66A (Bruker AXS, 2013)'
_computing_data_collection 'Bruker APEX2(Bruker AXS, 2013)'
_computing_data_reduction 'SAINT V7.66A (Bruker AXS, 2013)'
_computing_molecular_graphics 'XSHELL (Bruker AXS, 2007)'
_computing_publication_material 'APEX2 Suite (Bruker AXS, 2013)'
_computing_structure_refinement 'SHELXL-2014/6 (Sheldrick, 2014)'
_computing_structure_solution 'SHELXS-2013 (Sheldrick, 2013)'
_diffrn_ambient_temperature 173(2)
_diffrn_measured_fraction_theta_full 1.000
_diffrn_measured_fraction_theta_max 0.994
_diffrn_measurement_device_type 'Bruker APEX-II CCD'
_diffrn_measurement_method '\f and \w scans'
_diffrn_radiation_type MoK\a
_diffrn_radiation_wavelength 0.71073
_diffrn_reflns_av_R_equivalents 0.0332
_diffrn_reflns_av_unetI/netI 0.0285
_diffrn_reflns_Laue_measured_fraction_full 1.000
_diffrn_reflns_Laue_measured_fraction_max 0.994
_diffrn_reflns_limit_h_max 11
_diffrn_reflns_limit_h_min -12
_diffrn_reflns_limit_k_max 20
_diffrn_reflns_limit_k_min -20
_diffrn_reflns_limit_l_max 20
_diffrn_reflns_limit_l_min -20
_diffrn_reflns_number 21100
_diffrn_reflns_point_group_measured_fraction_full 1.000
_diffrn_reflns_point_group_measured_fraction_max 0.994
_diffrn_reflns_theta_full 25.000
_diffrn_reflns_theta_max 28.969
_diffrn_reflns_theta_min 1.912
_exptl_absorpt_coefficient_mu 0.073
_exptl_absorpt_correction_T_max 0.89
_exptl_absorpt_correction_T_min 0.72
_exptl_absorpt_correction_type multi-scan
_exptl_crystal_colour colourless
_exptl_crystal_density_diffrn 1.134
_exptl_crystal_description plate
_exptl_crystal_F_000 752
_exptl_crystal_size_max 0.240
_exptl_crystal_size_mid 0.220
_exptl_crystal_size_min 0.110
_refine_diff_density_max 0.445
_refine_diff_density_min -0.391
_refine_diff_density_rms 0.046
_refine_ls_extinction_method none
_refine_ls_goodness_of_fit_ref 1.029
_refine_ls_hydrogen_treatment constr
_refine_ls_matrix_type full
_refine_ls_number_parameters 235
_refine_ls_number_reflns 5319
_refine_ls_number_restraints 0
_refine_ls_restrained_S_all 1.029
_refine_ls_R_factor_all 0.0710
_refine_ls_R_factor_gt 0.0526
_refine_ls_shift/su_max 0.000
_refine_ls_shift/su_mean 0.000
_refine_ls_structure_factor_coef Fsqd
_refine_ls_weighting_details 'w=1/[\s^2^(Fo^2^)+(0.0701P)^2^+0.8419P] where P=(Fo^2^+2Fc^2^)/3'
_refine_ls_weighting_scheme calc
_refine_ls_wR_factor_gt 0.1377
_refine_ls_wR_factor_ref 0.1509
_reflns_Friedel_coverage 0.000
_reflns_number_gt 4053
_reflns_number_total 5319
_reflns_threshold_expression 'I > 2\s(I)'
_cod_data_source_file om5b00771_si_002.cif
_cod_data_source_block BoMCptetH_isomerB
_cod_original_cell_volume 2017.1(11)
_cod_original_sg_symbol_H-M 'P 21/n'
_cod_database_code 4087977
_shelx_space_group_comment
; 
The symmetry employed for this shelxl refinement is uniquely defined 
by the following loop, which should always be used as a source of 
symmetry information in preference to the above space-group names. 
They are only intended as comments. 
;
_shelx_estimated_absorpt_t_min 0.983
_shelx_estimated_absorpt_t_max 0.992
_shelxl_version_number 2014/6

loop_
_space_group_symop_operation_xyz
'x, y, z'
'-x+1/2, y+1/2, -z+1/2'
'-x, -y, -z'
'x-1/2, -y-1/2, z-1/2'

loop_
_atom_site_label
_atom_site_type_symbol
_atom_site_fract_x
_atom_site_fract_y
_atom_site_fract_z
_atom_site_U_iso_or_equiv
_atom_site_adp_type
_atom_site_occupancy
_atom_site_site_symmetry_order
_atom_site_calc_flag
_atom_site_refinement_flags_posn
_atom_site_refinement_flags_adp
C1 C 0.82988(15) 0.74571(9) 0.07379(9) 0.0244(3) Uani 1 1 d . .
C2 C 0.4769(3) 0.58895(16) -0.12689(16) 0.0711(7) Uani 1 1 d . .
H2A H 0.5660 0.6007 -0.1565 0.107 Uiso 1 1 calc R U
H2B H 0.3846 0.5984 -0.1682 0.107 Uiso 1 1 calc R U
H2C H 0.4798 0.5267 -0.1059 0.107 Uiso 1 1 calc R U
C3 C 0.47705(18) 0.65258(12) -0.04947(12) 0.0391(4) Uani 1 1 d . .
C4 C 0.3475(2) 0.63193(19) 0.0019(2) 0.0774(8) Uani 1 1 d . .
H4A H 0.3527 0.5688 0.0201 0.116 Uiso 1 1 calc R U
H4B H 0.2509 0.6431 -0.0350 0.116 Uiso 1 1 calc R U
H4C H 0.3548 0.6705 0.0540 0.116 Uiso 1 1 calc R U
C5 C 0.47781(19) 0.75193(12) -0.07783(13) 0.0442(4) Uani 1 1 d . .
H5A H 0.4774 0.7569 -0.1421 0.053 Uiso 1 1 calc R U
H5B H 0.3881 0.7838 -0.0612 0.053 Uiso 1 1 calc R U
C6 C 0.68631(15) 0.71880(9) 0.01469(9) 0.0268(3) Uani 1 1 d . .
C7 C 0.94962(18) 0.49079(11) 0.26050(10) 0.0345(3) Uani 1 1 d . .
H7A H 0.9555 0.5140 0.3205 0.052 Uiso 1 1 calc R U
H7B H 1.0049 0.4338 0.2609 0.052 Uiso 1 1 calc R U
H7C H 0.8432 0.4810 0.2367 0.052 Uiso 1 1 calc R U
C8 C 1.01977(16) 0.55829(9) 0.20364(9) 0.0257(3) Uani 1 1 d . .
C9 C 1.18086(18) 0.58188(12) 0.24381(12) 0.0392(4) Uani 1 1 d . .
H9A H 1.2243 0.6251 0.2060 0.059 Uiso 1 1 calc R U
H9B H 1.2430 0.5273 0.2493 0.059 Uiso 1 1 calc R U
H9C H 1.1787 0.6084 0.3020 0.059 Uiso 1 1 calc R U
C10 C 1.01321(18) 0.52709(10) 0.10792(9) 0.0304(3) Uani 1 1 d . .
H10A H 1.1144 0.5072 0.0952 0.036 Uiso 1 1 calc R U
H10B H 0.9404 0.4770 0.0954 0.036 Uiso 1 1 calc R U
C11 C 0.90673(15) 0.66188(9) 0.11452(8) 0.0231(3) Uani 1 1 d . .
C12 C 0.94080(15) 0.79712(9) 0.02403(9) 0.0246(3) Uani 1 1 d . .
C13 C 1.0517(2) 0.86331(12) 0.06672(11) 0.0394(4) Uani 1 1 d . .
H13 H 0.9918 0.9141 0.0872 0.047 Uiso 1 1 calc R U
C14 C 1.1592(2) 0.83182(13) 0.14506(12) 0.0483(5) Uani 1 1 d . .
H14A H 1.1008 0.8083 0.1899 0.072 Uiso 1 1 calc R U
H14B H 1.2218 0.8824 0.1693 0.072 Uiso 1 1 calc R U
H14C H 1.2247 0.7843 0.1268 0.072 Uiso 1 1 calc R U
C15 C 1.12955(18) 0.89868(11) -0.00752(11) 0.0350(3) Uani 1 1 d . .
C16 C 1.2513(2) 0.96911(15) 0.00667(15) 0.0564(5) Uani 1 1 d . .
H16A H 1.2790 0.9882 -0.0502 0.085 Uiso 1 1 calc R U
H16B H 1.3406 0.9442 0.0427 0.085 Uiso 1 1 calc R U
H16C H 1.2136 1.0209 0.0367 0.085 Uiso 1 1 calc R U
C17 C 1.07233(17) 0.85865(11) -0.08210(10) 0.0327(3) Uani 1 1 d . .
C18 C 1.1132(2) 0.87370(18) -0.17197(13) 0.0590(6) Uani 1 1 d . .
H18A H 1.1797 0.9262 -0.1715 0.089 Uiso 1 1 calc R U
H18B H 1.0207 0.8841 -0.2129 0.089 Uiso 1 1 calc R U
H18C H 1.1660 0.8207 -0.1906 0.089 Uiso 1 1 calc R U
C19 C 0.95642(18) 0.79167(11) -0.06270(11) 0.0358(3) Uani 1 1 d . .
C20 C 0.8973(2) 0.72329(11) -0.12850(10) 0.0387(4) Uani 1 1 d . .
H20A H 0.8472 0.6752 -0.0996 0.058 Uiso 1 1 calc R U
H20B H 0.9815 0.6981 -0.1559 0.058 Uiso 1 1 calc R U
H20C H 0.8242 0.7514 -0.1736 0.058 Uiso 1 1 calc R U
C24 C 0.77427(19) 0.80415(10) 0.14633(10) 0.0350(3) Uani 1 1 d . .
H24A H 0.7239 0.8580 0.1199 0.053 Uiso 1 1 calc R U
H24B H 0.8611 0.8219 0.1888 0.053 Uiso 1 1 calc R U
H24C H 0.7026 0.7696 0.1763 0.053 Uiso 1 1 calc R U
N1 N 0.62322(14) 0.64251(9) 0.00976(8) 0.0320(3) Uani 1 1 d . .
N2 N 0.92826(14) 0.64275(8) 0.19538(7) 0.0273(3) Uani 1 1 d . .
O1 O 0.61636(12) 0.78885(7) -0.03156(8) 0.0375(3) Uani 1 1 d . .
O2 O 0.96312(12) 0.60582(7) 0.05656(6) 0.0290(2) Uani 1 1 d . .

loop_
_atom_site_aniso_label
_atom_site_aniso_U_11
_atom_site_aniso_U_22
_atom_site_aniso_U_33
_atom_site_aniso_U_23
_atom_site_aniso_U_13
_atom_site_aniso_U_12
C1 0.0285(6) 0.0213(6) 0.0236(6) 0.0006(5) 0.0038(5) 0.0022(5)
C2 0.0831(16) 0.0567(13) 0.0612(14) 0.0028(10) -0.0366(12) -0.0018(12)
C3 0.0274(7) 0.0394(9) 0.0477(9) 0.0161(7) -0.0057(6) -0.0050(6)
C4 0.0336(10) 0.0902(18) 0.110(2) 0.0526(16) 0.0147(11) 0.0014(10)
C5 0.0307(8) 0.0414(9) 0.0568(11) 0.0179(8) -0.0083(7) -0.0020(7)
C6 0.0257(6) 0.0255(7) 0.0296(7) 0.0067(5) 0.0051(5) 0.0039(5)
C7 0.0370(8) 0.0330(8) 0.0346(8) 0.0091(6) 0.0085(6) 0.0023(6)
C8 0.0282(7) 0.0239(6) 0.0245(6) 0.0015(5) 0.0017(5) 0.0010(5)
C9 0.0336(8) 0.0376(8) 0.0436(9) 0.0035(7) -0.0050(6) -0.0025(7)
C10 0.0409(8) 0.0229(6) 0.0271(7) 0.0014(5) 0.0034(6) 0.0070(6)
C11 0.0245(6) 0.0213(6) 0.0233(6) -0.0013(5) 0.0030(5) -0.0002(5)
C12 0.0269(6) 0.0203(6) 0.0260(6) 0.0006(5) 0.0016(5) 0.0019(5)
C13 0.0405(9) 0.0433(9) 0.0332(8) 0.0038(7) 0.0000(6) -0.0108(7)
C14 0.0534(10) 0.0454(10) 0.0412(9) 0.0050(8) -0.0120(8) -0.0155(8)
C15 0.0338(8) 0.0314(8) 0.0394(8) 0.0058(6) 0.0034(6) -0.0051(6)
C16 0.0543(12) 0.0543(12) 0.0601(12) 0.0005(9) 0.0057(9) -0.0246(10)
C17 0.0277(7) 0.0362(8) 0.0353(8) 0.0030(6) 0.0076(6) 0.0005(6)
C18 0.0420(10) 0.0983(17) 0.0387(10) 0.0037(10) 0.0123(8) -0.0171(10)
C19 0.0351(8) 0.0393(8) 0.0347(8) -0.0089(6) 0.0108(6) -0.0079(6)
C20 0.0546(10) 0.0335(8) 0.0270(7) -0.0039(6) 0.0014(7) 0.0030(7)
C24 0.0448(9) 0.0280(7) 0.0343(8) -0.0010(6) 0.0130(7) 0.0080(6)
N1 0.0283(6) 0.0308(6) 0.0351(7) 0.0094(5) -0.0020(5) -0.0022(5)
N2 0.0339(6) 0.0246(6) 0.0235(6) 0.0008(4) 0.0037(5) 0.0037(5)
O1 0.0301(5) 0.0292(6) 0.0507(7) 0.0138(5) -0.0043(5) 0.0018(4)
O2 0.0405(6) 0.0254(5) 0.0212(5) 0.0006(4) 0.0043(4) 0.0094(4)

loop_
_atom_type_symbol
_atom_type_description
_atom_type_scat_dispersion_real
_atom_type_scat_dispersion_imag
_atom_type_scat_source
C C 0.0033 0.0016 'International Tables Vol C Tables 4.2.6.8 and 6.1.1.4'
H H 0.0000 0.0000 'International Tables Vol C Tables 4.2.6.8 and 6.1.1.4'
N N 0.0061 0.0033 'International Tables Vol C Tables 4.2.6.8 and 6.1.1.4'
O O 0.0106 0.0060 'International Tables Vol C Tables 4.2.6.8 and 6.1.1.4'

loop_
_geom_angle_atom_site_label_1
_geom_angle_atom_site_label_2
_geom_angle_atom_site_label_3
_geom_angle
C11 C1 C6 109.11(11)
C11 C1 C12 109.42(11)
C6 C1 C12 112.27(11)
C11 C1 C24 109.53(11)
C6 C1 C24 104.86(12)
C12 C1 C24 111.53(12)
C3 C2 H2A 109.5
C3 C2 H2B 109.5
H2A C2 H2B 109.5
C3 C2 H2C 109.5
H2A C2 H2C 109.5
H2B C2 H2C 109.5
N1 C3 C4 108.85(16)
N1 C3 C2 109.05(15)
C4 C3 C2 111.1(2)
N1 C3 C5 103.47(12)
C4 C3 C5 112.00(17)
C2 C3 C5 112.07(16)
C3 C4 H4A 109.5
C3 C4 H4B 109.5
H4A C4 H4B 109.5
C3 C4 H4C 109.5
H4A C4 H4C 109.5
H4B C4 H4C 109.5
O1 C5 C3 105.07(12)
O1 C5 H5A 110.7
C3 C5 H5A 110.7
O1 C5 H5B 110.7
C3 C5 H5B 110.7
H5A C5 H5B 108.8
N1 C6 O1 119.10(13)
N1 C6 C1 127.13(12)
O1 C6 C1 113.55(12)
C8 C7 H7A 109.5
C8 C7 H7B 109.5
H7A C7 H7B 109.5
C8 C7 H7C 109.5
H7A C7 H7C 109.5
H7B C7 H7C 109.5
N2 C8 C7 110.23(12)
N2 C8 C9 108.24(12)
C7 C8 C9 110.75(12)
N2 C8 C10 102.76(10)
C7 C8 C10 112.58(12)
C9 C8 C10 111.93(13)
C8 C9 H9A 109.5
C8 C9 H9B 109.5
H9A C9 H9B 109.5
C8 C9 H9C 109.5
H9A C9 H9C 109.5
H9B C9 H9C 109.5
O2 C10 C8 104.32(11)
O2 C10 H10A 110.9
C8 C10 H10A 110.9
O2 C10 H10B 110.9
C8 C10 H10B 110.9
H10A C10 H10B 108.9
N2 C11 O2 118.87(12)
N2 C11 C1 126.34(12)
O2 C11 C1 114.70(11)
C19 C12 C13 109.01(13)
C19 C12 C1 127.95(13)
C13 C12 C1 123.04(12)
C12 C13 C15 103.99(13)
C12 C13 C14 117.44(14)
C15 C13 C14 114.02(15)
C12 C13 H13 106.9
C15 C13 H13 106.9
C14 C13 H13 106.9
C13 C14 H14A 109.5
C13 C14 H14B 109.5
H14A C14 H14B 109.5
C13 C14 H14C 109.5
H14A C14 H14C 109.5
H14B C14 H14C 109.5
C17 C15 C16 128.61(16)
C17 C15 C13 109.51(14)
C16 C15 C13 121.88(15)
C15 C16 H16A 109.5
C15 C16 H16B 109.5
H16A C16 H16B 109.5
C15 C16 H16C 109.5
H16A C16 H16C 109.5
H16B C16 H16C 109.5
C15 C17 C18 128.18(16)
C15 C17 C19 108.86(14)
C18 C17 C19 122.96(15)
C17 C18 H18A 109.5
C17 C18 H18B 109.5
H18A C18 H18B 109.5
C17 C18 H18C 109.5
H18A C18 H18C 109.5
H18B C18 H18C 109.5
C12 C19 C20 129.58(15)
C12 C19 C17 108.51(13)
C20 C19 C17 121.02(14)
C19 C20 H20A 109.5
C19 C20 H20B 109.5
H20A C20 H20B 109.5
C19 C20 H20C 109.5
H20A C20 H20C 109.5
H20B C20 H20C 109.5
C1 C24 H24A 109.5
C1 C24 H24B 109.5
H24A C24 H24B 109.5
C1 C24 H24C 109.5
H24A C24 H24C 109.5
H24B C24 H24C 109.5
C6 N1 C3 106.88(12)
C11 N2 C8 106.49(11)
C6 O1 C5 105.45(11)
C11 O2 C10 104.60(10)

loop_
_geom_bond_atom_site_label_1
_geom_bond_atom_site_label_2
_geom_bond_distance
C1 C11 1.5181(18)
C1 C6 1.5208(19)
C1 C12 1.5297(19)
C1 C24 1.545(2)
C2 C3 1.521(3)
C2 H2A 0.9800
C2 H2B 0.9800
C2 H2C 0.9800
C3 N1 1.4939(19)
C3 C4 1.511(3)
C3 C5 1.542(2)
C4 H4A 0.9800
C4 H4B 0.9800
C4 H4C 0.9800
C5 O1 1.448(2)
C5 H5A 0.9900
C5 H5B 0.9900
C6 N1 1.2645(19)
C6 O1 1.3653(16)
C7 C8 1.518(2)
C7 H7A 0.9800
C7 H7B 0.9800
C7 H7C 0.9800
C8 N2 1.4940(18)
C8 C9 1.525(2)
C8 C10 1.537(2)
C9 H9A 0.9800
C9 H9B 0.9800
C9 H9C 0.9800
C10 O2 1.4502(17)
C10 H10A 0.9900
C10 H10B 0.9900
C11 N2 1.2649(18)
C11 O2 1.3631(16)
C12 C19 1.360(2)
C12 C13 1.485(2)
C13 C15 1.505(2)
C13 C14 1.511(2)
C13 H13 1.0000
C14 H14A 0.9800
C14 H14B 0.9800
C14 H14C 0.9800
C15 C17 1.332(2)
C15 C16 1.502(2)
C16 H16A 0.9800
C16 H16B 0.9800
C16 H16C 0.9800
C17 C18 1.490(2)
C17 C19 1.492(2)
C18 H18A 0.9800
C18 H18B 0.9800
C18 H18C 0.9800
C19 C20 1.482(2)
C20 H20A 0.9800
C20 H20B 0.9800
C20 H20C 0.9800
C24 H24A 0.9800
C24 H24B 0.9800
C24 H24C 0.9800
